data_4518358
loop_
_publ_author_name
'Redhammer, G\"unther J.'
'Badami, Pavan'
'Meven, Martin'
'Ganschow, Steffen'
'Berendts, Stefan'
'Tippelt, Gerold'
'Rettenwander, Daniel'

_publ_section_title
;
 Wet-Environment-Induced Structural Alterations in Single- and
 Polycrystalline LLZTO Solid Electrolytes Studied by Diffraction
 Techniques
;
_journal_name_full 'ACS Applied Materials &amp; Interfaces'
_journal_paper_doi 10.1021/acsami.0c16016
_journal_year 2020
_chemical_formula_moiety 'Li4.44 H0.90 La2.91 Ta0.94 Zr1.06 O12'
_chemical_formula_sum 'H0.9 La2.91 Li4.44 O12 Ta0.94 Zr1.06'
_chemical_formula_weight 897.96
_space_group_IT_number 230
_space_group_name_Hall '-I 4bd 2c 3'
_space_group_name_H-M_alt 'I a -3 d'
_symmetry_cell_setting cubic
_symmetry_Int_Tables_number 230
_symmetry_space_group_name_Hall '-I 4bd 2c 3'
_symmetry_space_group_name_H-M 'I a -3 d'
_atom_sites_solution_hydrogens difmap
_audit_conform_dict_location ftp://ftp.iucr.org/pub/cif_core.dic
_audit_conform_dict_name cif_core.dic
_audit_conform_dict_version 2.4.5
_audit_creation_date 2020-05-29T10:29:06-00:00
_audit_creation_method 'WinGX routine CIF_UPDATE'
_cell_angle_alpha 90
_cell_angle_beta 90
_cell_angle_gamma 90
_cell_formula_units_Z 8
_cell_length_a 12.9041(2)
_cell_length_b 12.9041(2)
_cell_length_c 12.9041(2)
_cell_measurement_reflns_used 32365
_cell_measurement_temperature 293(2)
_cell_measurement_theta_max 36.112
_cell_measurement_theta_min 3.868
_cell_measurement_wavelength 0.71073
_cell_volume 2148.74(6)
_computing_cell_refinement 'Bruker APEX2 (Bruker, 2012)'
_computing_data_collection 'Bruker APEX2 (Bruker, 2012)'
_computing_data_reduction 'Bruker APEX2 (Bruker, 2012)'
_computing_molecular_graphics 'Diamonds 3.2g (Brandenburg,2006)'
_computing_publication_material 'WinGX v1.70.01 (Farrugia 2012)'
_computing_structure_refinement 'SHELXL-2012 (Sheldrick, 2012)'
_computing_structure_solution 'SHELXS-2012 (Sheldrick, 2012)'
_diffrn_ambient_temperature 293(2)
_diffrn_measured_fraction_theta_full 1
_diffrn_measured_fraction_theta_max 1
_diffrn_measurement_device '3-circle diffractometer'
_diffrn_measurement_device_type 'SMART APEX'
_diffrn_measurement_method 'rotation, \w-scans at 4 different \f positions'
_diffrn_radiation_monochromator graphite
_diffrn_radiation_probe x-ray
_diffrn_radiation_type MoK\a
_diffrn_radiation_wavelength 0.71073
_diffrn_reflns_av_R_equivalents 0.0447
_diffrn_reflns_av_unetI/netI 0.0087
_diffrn_reflns_Laue_measured_fraction_full 1
_diffrn_reflns_Laue_measured_fraction_max 1
_diffrn_reflns_limit_h_max 21
_diffrn_reflns_limit_h_min -21
_diffrn_reflns_limit_k_max 21
_diffrn_reflns_limit_k_min -21
_diffrn_reflns_limit_l_max 21
_diffrn_reflns_limit_l_min -21
_diffrn_reflns_number 32365
_diffrn_reflns_point_group_measured_fraction_full 1
_diffrn_reflns_point_group_measured_fraction_max 1
_diffrn_reflns_theta_full 25.242
_diffrn_reflns_theta_max 36.112
_diffrn_reflns_theta_min 3.868
_exptl_absorpt_coefficient_mu 22.13
_exptl_absorpt_correction_T_max 0.747
_exptl_absorpt_correction_T_min 0.576
_exptl_absorpt_correction_type multi-scan
_exptl_absorpt_process_details 'multiscan correction with APEX2 software (Bruker 2012)'
_exptl_crystal_colour colourless
_exptl_crystal_density_diffrn 5.552
_exptl_crystal_density_method 'not measured'
_exptl_crystal_description box-shaped
_exptl_crystal_F_000 3112.8
_exptl_crystal_size_max 0.14
_exptl_crystal_size_mid 0.13
_exptl_crystal_size_min 0.08
_refine_diff_density_max 0.447
_refine_diff_density_min -0.615
_refine_diff_density_rms 0.112
_refine_ls_extinction_coef 0.000306(16)
_refine_ls_extinction_expression Fc^*^=kFc[1+0.001xFc^2^\l^3^/sin(2\q)]^-1/4^
_refine_ls_extinction_method 'SHELXL-2014/7 (Sheldrick 2014'
_refine_ls_goodness_of_fit_ref 1.307
_refine_ls_hydrogen_treatment refxyz
_refine_ls_matrix_type full
_refine_ls_number_constraints 0
_refine_ls_number_parameters 30
_refine_ls_number_reflns 440
_refine_ls_number_restraints 2
_refine_ls_restrained_S_all 1.305
_refine_ls_R_factor_all 0.0182
_refine_ls_R_factor_gt 0.0134
_refine_ls_shift/su_max 0.002
_refine_ls_shift/su_mean 0
_refine_ls_structure_factor_coef Fsqd
_refine_ls_weighting_details 'w=1/[\s^2^(Fo^2^)+(0.0067P)^2^+6.2165P] where P=(Fo^2^+2Fc^2^)/3'
_refine_ls_weighting_scheme calc
_refine_ls_wR_factor_gt 0.0243
_refine_ls_wR_factor_ref 0.0252
_reflns_Friedel_coverage 0
_reflns_number_gt 385
_reflns_number_total 440
_reflns_threshold_expression 'I > 2\s(I)'
_cod_data_source_file am0c16016_si_003.cif
_cod_data_source_block S-LLZTO_Acet_14d
_cod_depositor_comments
;
The following automatic conversions were performed:

data name '__computing_data_collection' was replaced with
'_computing_data_collection'.

Automatic conversion script
Id: cif_correct_tags 7550 2019-12-06 10:49:48Z antanas 
;
_cod_original_cell_volume 2148.74(10)
_cod_original_formula_sum 'Li4.44 H0.90 La2.91 Ta0.94 Zr1.06 O12'
_cod_database_code 4518358
_shelx_shelxl_version_number 2014/7

loop_
_symmetry_equiv_pos_as_xyz
'x, y, z'
'x, -y, -z+1/2'
'-x+1/2, -y, z+1/2'
'-x+1/2, y, -z'
'-y+1/4, x+3/4, z+1/4'
'y+1/4, x+3/4, -z+3/4'
'y+1/4, -x+1/4, z+3/4'
'-y+1/4, -x+1/4, -z+1/4'
'y, z, x'
'-y+1/2, -z, x+1/2'
'y, -z, -x+1/2'
'-y+1/2, z, -x'
'-z+1/4, y+3/4, x+1/4'
'-z+1/4, -y+1/4, -x+1/4'
'z+1/4, -y+1/4, x+3/4'
'z+1/4, y+3/4, -x+3/4'
'z, x, y'
'-z, x+1/2, -y+1/2'
'-z, -x+1/2, y'
'z, -x, -y+1/2'
'-x+1/4, -z+1/4, -y+1/4'
'-x+1/4, z+3/4, y+1/4'
'x+3/4, -z+3/4, y+1/4'
'x+1/4, z+3/4, -y+3/4'
'x+1/2, y+1/2, z+1/2'
'x+1/2, -y+1/2, -z+1'
'-x+1, -y+1/2, z+1'
'-x+1, y+1/2, -z+1/2'
'-y+3/4, x+5/4, z+3/4'
'y+3/4, x+5/4, -z+5/4'
'y+3/4, -x+3/4, z+5/4'
'-y+3/4, -x+3/4, -z+3/4'
'y+1/2, z+1/2, x+1/2'
'-y+1, -z+1/2, x+1'
'y+1/2, -z+1/2, -x+1'
'-y+1, z+1/2, -x+1/2'
'-z+3/4, y+5/4, x+3/4'
'-z+3/4, -y+3/4, -x+3/4'
'z+3/4, -y+3/4, x+5/4'
'z+3/4, y+5/4, -x+5/4'
'z+1/2, x+1/2, y+1/2'
'-z+1/2, x+1, -y+1'
'-z+1/2, -x+1, y+1/2'
'z+1/2, -x+1/2, -y+1'
'-x+3/4, -z+3/4, -y+3/4'
'-x+3/4, z+5/4, y+3/4'
'x+5/4, -z+5/4, y+3/4'
'x+3/4, z+5/4, -y+5/4'
'-x, -y, -z'
'-x, y, z-1/2'
'x-1/2, y, -z-1/2'
'x-1/2, -y, z'
'y-1/4, -x-3/4, -z-1/4'
'-y-1/4, -x-3/4, z-3/4'
'-y-1/4, x-1/4, -z-3/4'
'y-1/4, x-1/4, z-1/4'
'-y, -z, -x'
'y-1/2, z, -x-1/2'
'-y, z, x-1/2'
'y-1/2, -z, x'
'z-1/4, -y-3/4, -x-1/4'
'z-1/4, y-1/4, x-1/4'
'-z-1/4, y-1/4, -x-3/4'
'-z-1/4, -y-3/4, x-3/4'
'-z, -x, -y'
'z, -x-1/2, y-1/2'
'z, x-1/2, -y'
'-z, x, y-1/2'
'x-1/4, z-1/4, y-1/4'
'x-1/4, -z-3/4, -y-1/4'
'-x-3/4, z-3/4, -y-1/4'
'-x-1/4, -z-3/4, y-3/4'
'-x+1/2, -y+1/2, -z+1/2'
'-x+1/2, y+1/2, z'
'x, y+1/2, -z'
'x, -y+1/2, z+1/2'
'y+1/4, -x-1/4, -z+1/4'
'-y+1/4, -x-1/4, z-1/4'
'-y+1/4, x+1/4, -z-1/4'
'y+1/4, x+1/4, z+1/4'
'-y+1/2, -z+1/2, -x+1/2'
'y, z+1/2, -x'
'-y+1/2, z+1/2, x'
'y, -z+1/2, x+1/2'
'z+1/4, -y-1/4, -x+1/4'
'z+1/4, y+1/4, x+1/4'
'-z+1/4, y+1/4, -x-1/4'
'-z+1/4, -y-1/4, x-1/4'
'-z+1/2, -x+1/2, -y+1/2'
'z+1/2, -x, y'
'z+1/2, x, -y+1/2'
'-z+1/2, x+1/2, y'
'x+1/4, z+1/4, y+1/4'
'x+1/4, -z-1/4, -y+1/4'
'-x-1/4, z-1/4, -y+1/4'
'-x+1/4, -z-1/4, y-1/4'

loop_
_atom_site_label
_atom_site_type_symbol
_atom_site_fract_x
_atom_site_fract_y
_atom_site_fract_z
_atom_site_U_iso_or_equiv
_atom_site_adp_type
_atom_site_occupancy
_atom_site_site_symmetry_order
_atom_site_calc_flag
_atom_site_refinement_flags_posn
_atom_site_refinement_flags_adp
_atom_site_refinement_flags_occupancy
_atom_site_disorder_assembly
_atom_site_disorder_group
La1 La 0.125 0 0.25 0.00961(7) Uani 0.969(6) 4 d S T . . .
Zr1 Zr 0 0 0 0.00629(9) Uani 0.518(9) 6 d S T P . .
Ta1 Ta 0 0 0 0.00629(9) Uani 0.482(9) 6 d S T P . .
O1 O 0.10294(12) 0.19764(12) 0.28047(14) 0.0149(4) Uani 1 1 d D . . . .
Li1 Li 0.375 0 0.25 0.016(5) Uiso 0.47(5) 4 d S . . . .
Li2 Li 0.1502(10) 0.1749(11) 0.4390(11) 0.012(4) Uiso 0.253(17) 1 d . . . . .
H1 H 0.112(11) 0.179(11) 0.332(11) 0.01 Uiso 0.18(7) 1 d D U . . .

loop_
_atom_site_aniso_label
_atom_site_aniso_U_11
_atom_site_aniso_U_22
_atom_site_aniso_U_33
_atom_site_aniso_U_23
_atom_site_aniso_U_13
_atom_site_aniso_U_12
La1 0.01112(10) 0.00885(8) 0.00885(8) 0.00268(7) 0 0
Zr1 0.00629(9) 0.00629(9) 0.00629(9) 0.00002(5) 0.00002(5) 0.00002(5)
Ta1 0.00629(9) 0.00629(9) 0.00629(9) 0.00002(5) 0.00002(5) 0.00002(5)
O1 0.0130(7) 0.0158(8) 0.0160(8) 0.0018(6) 0.0002(5) 0.0002(5)

loop_
_atom_type_symbol
_atom_type_description
_atom_type_scat_dispersion_real
_atom_type_scat_dispersion_imag
_atom_type_scat_source
Li Li -0.0003 0.0001 'International Tables Vol C Tables 4.2.6.8 and 6.1.1.4'
O O 0.0106 0.006 'International Tables Vol C Tables 4.2.6.8 and 6.1.1.4'
Ta Ta -0.7052 6.5227 'International Tables Vol C Tables 4.2.6.8 and 6.1.1.4'
Zr Zr -2.9673 0.5597 'International Tables Vol C Tables 4.2.6.8 and 6.1.1.4'
La La -0.2871 2.4523 'International Tables Vol C Tables 4.2.6.8 and 6.1.1.4'
H H 0 0 'International Tables Vol C Tables 4.2.6.8 and 6.1.1.4'

loop_
_geom_angle_atom_site_label_1
_geom_angle_atom_site_label_2
_geom_angle_atom_site_label_3
_geom_angle
_geom_angle_site_symmetry_1
_geom_angle_site_symmetry_3
_geom_angle_publ_flag
O1 La1 O1 110.91(7) 17 14 ?
O1 La1 O1 73.22(7) 17 20 ?
O1 La1 O1 158.71(7) 14 20 ?
O1 La1 O1 158.71(7) 17 13_545 ?
O1 La1 O1 73.22(7) 14 13_545 ?
O1 La1 O1 110.91(7) 20 13_545 ?
O1 La1 O1 66.85(7) 17 . ?
O1 La1 O1 74.15(6) 14 . ?
O1 La1 O1 124.70(4) 20 . ?
O1 La1 O1 95.57(5) 13_545 . ?
O1 La1 O1 95.57(5) 17 22_545 ?
O1 La1 O1 124.70(4) 14 22_545 ?
O1 La1 O1 74.15(6) 20 22_545 ?
O1 La1 O1 66.84(7) 13_545 22_545 ?
O1 La1 O1 73.41(8) . 22_545 ?
O1 La1 O1 124.70(4) 17 2 ?
O1 La1 O1 95.57(5) 14 2 ?
O1 La1 O1 66.84(7) 20 2 ?
O1 La1 O1 74.15(6) 13_545 2 ?
O1 La1 O1 167.41(7) . 2 ?
O1 La1 O1 108.03(8) 22_545 2 ?
O1 La1 O1 74.15(6) 17 21 ?
O1 La1 O1 66.84(7) 14 21 ?
O1 La1 O1 95.57(5) 20 21 ?
O1 La1 O1 124.70(4) 13_545 21 ?
O1 La1 O1 108.03(8) . 21 ?
O1 La1 O1 167.41(7) 22_545 21 ?
O1 La1 O1 73.41(8) 2 21 ?
O1 La1 Li2 148.3(3) 17 56 ?
O1 La1 Li2 44.2(3) 14 56 ?
O1 La1 Li2 122.4(2) 20 56 ?
O1 La1 Li2 48.0(3) 13_545 56 ?
O1 La1 Li2 111.6(2) . 56 ?
O1 La1 Li2 114.7(3) 22_545 56 ?
O1 La1 Li2 56.1(2) 2 56 ?
O1 La1 Li2 76.8(3) 21 56 ?
O1 La1 Li2 44.2(3) 17 81 ?
O1 La1 Li2 148.3(3) 14 81 ?
O1 La1 Li2 48.0(3) 20 81 ?
O1 La1 Li2 122.4(2) 13_545 81 ?
O1 La1 Li2 76.8(3) . 81 ?
O1 La1 Li2 56.1(2) 22_545 81 ?
O1 La1 Li2 114.7(3) 2 81 ?
O1 La1 Li2 111.6(2) 21 81 ?
Li2 La1 Li2 166.4(5) 56 81 ?
O1 La1 Li2 48.0(3) 17 83_545 ?
O1 La1 Li2 122.4(2) 14 83_545 ?
O1 La1 Li2 44.2(3) 20 83_545 ?
O1 La1 Li2 148.3(3) 13_545 83_545 ?
O1 La1 Li2 114.7(3) . 83_545 ?
O1 La1 Li2 111.6(2) 22_545 83_545 ?
O1 La1 Li2 76.8(3) 2 83_545 ?
O1 La1 Li2 56.1(2) 21 83_545 ?
Li2 La1 Li2 121.3(5) 56 83_545 ?
Li2 La1 Li2 60.6(5) 81 83_545 ?
O1 La1 Li2 122.4(2) 17 53_566 ?
O1 La1 Li2 48.0(3) 14 53_566 ?
O1 La1 Li2 148.3(3) 20 53_566 ?
O1 La1 Li2 44.2(3) 13_545 53_566 ?
O1 La1 Li2 56.1(2) . 53_566 ?
O1 La1 Li2 76.8(3) 22_545 53_566 ?
O1 La1 Li2 111.6(2) 2 53_566 ?
O1 La1 Li2 114.7(3) 21 53_566 ?
Li2 La1 Li2 60.6(5) 56 53_566 ?
Li2 La1 Li2 121.3(5) 81 53_566 ?
Li2 La1 Li2 166.4(5) 83_545 53_566 ?
O1 La1 H1 72(3) 17 . ?
O1 La1 H1 86(3) 14 . ?
O1 La1 H1 115(3) 20 . ?
O1 La1 H1 88(3) 13_545 . ?
O1 La1 H1 16(3) . . ?
O1 La1 H1 57(3) 22_545 . ?
O1 La1 H1 161(3) 2 . ?
O1 La1 H1 124(3) 21 . ?
Li2 La1 H1 116(3) 56 . ?
Li2 La1 H1 69(3) 81 . ?
Li2 La1 H1 118(3) 83_545 . ?
Li2 La1 H1 56(3) 53_566 . ?
O1 Zr1 O1 180.00(13) 62 14 ?
O1 Zr1 O1 86.32(7) 62 69 ?
O1 Zr1 O1 93.68(7) 14 69 ?
O1 Zr1 O1 93.68(7) 62 21 ?
O1 Zr1 O1 86.32(7) 14 21 ?
O1 Zr1 O1 180.00(13) 69 21 ?
O1 Zr1 O1 86.32(7) 62 56 ?
O1 Zr1 O1 93.68(7) 14 56 ?
O1 Zr1 O1 86.32(7) 69 56 ?
O1 Zr1 O1 93.68(7) 21 56 ?
O1 Zr1 O1 93.68(7) 62 8 ?
O1 Zr1 O1 86.32(7) 14 8 ?
O1 Zr1 O1 93.68(7) 69 8 ?
O1 Zr1 O1 86.32(7) 21 8 ?
O1 Zr1 O1 180.00(13) 56 8 ?
O1 Zr1 Li2 133.6(2) 62 56 ?
O1 Zr1 Li2 46.4(2) 14 56 ?
O1 Zr1 Li2 93.0(3) 69 56 ?
O1 Zr1 Li2 87.0(3) 21 56 ?
O1 Zr1 Li2 47.5(2) 56 56 ?
O1 Zr1 Li2 132.5(2) 8 56 ?
O1 Zr1 Li2 46.4(2) 62 8 ?
O1 Zr1 Li2 133.6(2) 14 8 ?
O1 Zr1 Li2 87.0(3) 69 8 ?
O1 Zr1 Li2 93.0(3) 21 8 ?
O1 Zr1 Li2 132.5(2) 56 8 ?
O1 Zr1 Li2 47.5(2) 8 8 ?
Li2 Zr1 Li2 180.0(5) 56 8 ?
O1 Zr1 Li2 93.0(3) 62 69 ?
O1 Zr1 Li2 87.0(3) 14 69 ?
O1 Zr1 Li2 47.5(2) 69 69 ?
O1 Zr1 Li2 132.5(2) 21 69 ?
O1 Zr1 Li2 133.6(2) 56 69 ?
O1 Zr1 Li2 46.4(2) 8 69 ?
Li2 Zr1 Li2 119.87(3) 56 69 ?
Li2 Zr1 Li2 60.13(3) 8 69 ?
O1 Zr1 Li2 87.0(3) 62 21 ?
O1 Zr1 Li2 93.0(3) 14 21 ?
O1 Zr1 Li2 132.5(2) 69 21 ?
O1 Zr1 Li2 47.5(2) 21 21 ?
O1 Zr1 Li2 46.4(2) 56 21 ?
O1 Zr1 Li2 133.6(2) 8 21 ?
Li2 Zr1 Li2 60.13(3) 56 21 ?
Li2 Zr1 Li2 119.87(3) 8 21 ?
Li2 Zr1 Li2 180.0(6) 69 21 ?
O1 Zr1 Li2 47.5(2) 62 62 ?
O1 Zr1 Li2 132.5(2) 14 62 ?
O1 Zr1 Li2 133.6(2) 69 62 ?
O1 Zr1 Li2 46.4(2) 21 62 ?
O1 Zr1 Li2 93.0(3) 56 62 ?
O1 Zr1 Li2 87.0(3) 8 62 ?
Li2 Zr1 Li2 119.87(3) 56 62 ?
Li2 Zr1 Li2 60.13(3) 8 62 ?
Li2 Zr1 Li2 119.87(3) 69 62 ?
Li2 Zr1 Li2 60.13(3) 21 62 ?
O1 Zr1 Li2 132.5(2) 62 14 ?
O1 Zr1 Li2 47.5(2) 14 14 ?
O1 Zr1 Li2 46.4(2) 69 14 ?
O1 Zr1 Li2 133.6(2) 21 14 ?
O1 Zr1 Li2 87.0(3) 56 14 ?
O1 Zr1 Li2 93.0(3) 8 14 ?
Li2 Zr1 Li2 60.13(3) 56 14 ?
Li2 Zr1 Li2 119.87(3) 8 14 ?
Li2 Zr1 Li2 60.13(3) 69 14 ?
Li2 Zr1 Li2 119.87(3) 21 14 ?
Li2 Zr1 Li2 180.0(6) 62 14 ?
Li2 O1 Li1 51.2(4) 22_545 9 ?
Li2 O1 Ta1 103.3(4) 22_545 8 ?
Li1 O1 Ta1 130.06(8) 9 8 ?
Li2 O1 Zr1 103.3(4) 22_545 8 ?
Li1 O1 Zr1 130.06(8) 9 8 ?
Ta1 O1 Zr1 0 8 8 ?
Li2 O1 Li2 77.2(6) 22_545 89 ?
Li1 O1 Li2 47.6(4) 9 89 ?
Ta1 O1 Li2 89.0(4) 8 89 ?
Zr1 O1 Li2 89.0(4) 8 89 ?
Li2 O1 Li2 18.3(7) 22_545 . ?
Li1 O1 Li2 69.0(3) 9 . ?
Ta1 O1 Li2 88.0(4) 8 . ?
Zr1 O1 Li2 88.0(4) 8 . ?
Li2 O1 Li2 86.58(7) 89 . ?
Li2 O1 Li2 73.2(5) 22_545 91_455 ?
Li1 O1 Li2 45.0(3) 9 91_455 ?
Ta1 O1 Li2 175.1(3) 8 91_455 ?
Zr1 O1 Li2 175.1(3) 8 91_455 ?
Li2 O1 Li2 86.7(5) 89 91_455 ?
Li2 O1 Li2 89.2(6) . 91_455 ?
Li2 O1 La1 143.7(4) 22_545 9 ?
Li1 O1 La1 92.69(6) 9 9 ?
Ta1 O1 La1 104.40(7) 8 9 ?
Zr1 O1 La1 104.40(7) 8 9 ?
Li2 O1 La1 80.3(4) 89 9 ?
Li2 O1 La1 161.7(4) . 9 ?
Li2 O1 La1 77.4(4) 91_455 9 ?
Li2 O1 La1 95.5(4) 22_545 . ?
Li1 O1 La1 121.08(7) 9 . ?
Ta1 O1 La1 101.13(6) 8 . ?
Zr1 O1 La1 101.13(6) 8 . ?
Li2 O1 La1 168.7(4) 89 . ?
Li2 O1 La1 88.8(4) . . ?
Li2 O1 La1 82.9(3) 91_455 . ?
La1 O1 La1 101.67(6) 9 . ?
Li2 O1 Li2 78.7(6) 22_545 53_566 ?
Li1 O1 Li2 58.4(3) 9 53_566 ?
Ta1 O1 Li2 170.6(3) 8 53_566 ?
Zr1 O1 Li2 170.6(3) 8 53_566 ?
Li2 O1 Li2 100.3(4) 89 53_566 ?
Li2 O1 Li2 92.3(3) . 53_566 ?
Li2 O1 Li2 13.8(5) 91_455 53_566 ?
La1 O1 Li2 77.7(3) 9 53_566 ?
La1 O1 Li2 69.5(3) . 53_566 ?
Li2 O1 Li2 84.73(14) 22_545 79_556 ?
Li1 O1 Li2 58.0(3) 9 79_556 ?
Ta1 O1 Li2 80.2(3) 8 79_556 ?
Zr1 O1 Li2 80.2(3) 8 79_556 ?
Li2 O1 Li2 10.4(7) 89 79_556 ?
Li2 O1 Li2 91.8(4) . 79_556 ?
Li2 O1 Li2 95.8(4) 91_455 79_556 ?
La1 O1 Li2 77.4(3) 9 79_556 ?
La1 O1 Li2 178.5(3) . 79_556 ?
Li2 O1 Li2 109.1(3) 53_566 79_556 ?
Li2 O1 H1 19(10) 22_545 . ?
Li1 O1 H1 69(10) 9 . ?
Ta1 O1 H1 98(10) 8 . ?
Zr1 O1 H1 98(10) 8 . ?
Li2 O1 H1 96(10) 89 . ?
Li2 O1 H1 14(10) . . ?
Li2 O1 H1 79(10) 91_455 . ?
La1 O1 H1 157(10) 9 . ?
La1 O1 H1 78(10) . . ?
Li2 O1 H1 80(10) 53_566 . ?
Li2 O1 H1 102(10) 79_556 . ?
Li2 Li1 Li2 133.8(10) 83_545 81 ?
Li2 Li1 Li2 98.9(4) 83_545 7_554 ?
Li2 Li1 Li2 98.9(4) 81 7_554 ?
Li2 Li1 Li2 98.9(4) 83_545 6_545 ?
Li2 Li1 Li2 98.9(4) 81 6_545 ?
Li2 Li1 Li2 133.8(10) 7_554 6_545 ?
Li2 Li1 O1 163.4(5) 83_545 64_666 ?
Li2 Li1 O1 62.6(5) 81 64_666 ?
Li2 Li1 O1 78.9(5) 7_554 64_666 ?
Li2 Li1 O1 72.3(5) 6_545 64_666 ?
Li2 Li1 O1 72.3(5) 83_545 20 ?
Li2 Li1 O1 78.9(5) 81 20 ?
Li2 Li1 O1 163.4(5) 7_554 20 ?
Li2 Li1 O1 62.6(5) 6_545 20 ?
O1 Li1 O1 113.65(6) 64_666 20 ?
Li2 Li1 O1 62.6(5) 83_545 63_656 ?
Li2 Li1 O1 163.4(5) 81 63_656 ?
Li2 Li1 O1 72.3(5) 7_554 63_656 ?
Li2 Li1 O1 78.9(5) 6_545 63_656 ?
O1 Li1 O1 101.40(10) 64_666 63_656 ?
O1 Li1 O1 113.65(6) 20 63_656 ?
Li2 Li1 O1 78.9(5) 83_545 17 ?
Li2 Li1 O1 72.3(5) 81 17 ?
Li2 Li1 O1 62.6(5) 7_554 17 ?
Li2 Li1 O1 163.4(5) 6_545 17 ?
O1 Li1 O1 113.65(6) 64_666 17 ?
O1 Li1 O1 101.40(10) 20 17 ?
O1 Li1 O1 113.65(6) 63_656 17 ?
Li2 Li1 Li2 5.0(9) 83_545 63_656 ?
Li2 Li1 Li2 135.8(6) 81 63_656 ?
Li2 Li1 Li2 93.8(7) 7_554 63_656 ?
Li2 Li1 Li2 102.3(7) 6_545 63_656 ?
O1 Li1 Li2 161.6(3) 64_666 63_656 ?
O1 Li1 Li2 77.3(4) 20 63_656 ?
O1 Li1 Li2 60.2(3) 63_656 63_656 ?
O1 Li1 Li2 76.7(3) 17 63_656 ?
Li2 Li1 Li2 135.8(6) 83_545 64_666 ?
Li2 Li1 Li2 5.0(9) 81 64_666 ?
Li2 Li1 Li2 102.3(7) 7_554 64_666 ?
Li2 Li1 Li2 93.8(7) 6_545 64_666 ?
O1 Li1 Li2 60.2(3) 64_666 64_666 ?
O1 Li1 Li2 76.7(3) 20 64_666 ?
O1 Li1 Li2 161.6(3) 63_656 64_666 ?
O1 Li1 Li2 77.3(4) 17 64_666 ?
Li2 Li1 Li2 138.3(7) 63_656 64_666 ?
Li2 Li1 Li2 102.3(7) 83_545 17 ?
Li2 Li1 Li2 93.8(7) 81 17 ?
Li2 Li1 Li2 5.0(9) 7_554 17 ?
Li2 Li1 Li2 135.8(6) 6_545 17 ?
O1 Li1 Li2 76.7(3) 64_666 17 ?
O1 Li1 Li2 161.6(3) 20 17 ?
O1 Li1 Li2 77.3(4) 63_656 17 ?
O1 Li1 Li2 60.2(3) 17 17 ?
Li2 Li1 Li2 97.3(2) 63_656 17 ?
Li2 Li1 Li2 97.3(2) 64_666 17 ?
Li2 Li1 Li2 93.8(7) 83_545 20 ?
Li2 Li1 Li2 102.3(7) 81 20 ?
Li2 Li1 Li2 135.8(6) 7_554 20 ?
Li2 Li1 Li2 5.0(9) 6_545 20 ?
O1 Li1 Li2 77.3(4) 64_666 20 ?
O1 Li1 Li2 60.2(3) 20 20 ?
O1 Li1 Li2 76.7(3) 63_656 20 ?
O1 Li1 Li2 161.6(3) 17 20 ?
Li2 Li1 Li2 97.3(2) 63_656 20 ?
Li2 Li1 Li2 97.3(2) 64_666 20 ?
Li2 Li1 Li2 138.3(7) 17 20 ?
Li2 Li2 Li1 163(3) 22_545 5_545 ?
Li2 Li2 O1 104.8(19) 22_545 22_545 ?
Li1 Li2 O1 66.2(5) 5_545 22_545 ?
Li2 Li2 O1 136(3) 22_545 81 ?
Li1 Li2 O1 60.1(4) 5_545 81 ?
O1 Li2 O1 107.9(6) 22_545 81 ?
Li2 Li2 O1 56.9(16) 22_545 . ?
Li1 Li2 O1 137.0(8) 5_545 . ?
O1 Li2 O1 100.7(6) 22_545 . ?
O1 Li2 O1 89.0(6) 81 . ?
Li2 Li2 O1 115.2(10) 22_545 84 ?
Li1 Li2 O1 56.1(4) 5_545 84 ?
O1 Li2 O1 101.7(6) 22_545 84 ?
O1 Li2 O1 85.4(5) 81 84 ?
O1 Li2 O1 157.5(7) . 84 ?
Li2 Li2 Li1 12(2) 22_545 9 ?
Li1 Li2 Li1 172.2(8) 5_545 9 ?
O1 Li2 Li1 114.8(6) 22_545 9 ?
O1 Li2 Li1 124.8(7) 81 9 ?
O1 Li2 Li1 50.8(3) . 9 ?
O1 Li2 Li1 116.8(6) 84 9 ?
Li2 Li2 Li2 148.9(8) 22_545 64_666 ?
Li1 Li2 Li2 40.57(18) 5_545 64_666 ?
O1 Li2 Li2 60.9(6) 22_545 64_666 ?
O1 Li2 Li2 46.9(4) 81 64_666 ?
O1 Li2 Li2 96.6(7) . 64_666 ?
O1 Li2 Li2 95.4(4) 84 64_666 ?
Li1 Li2 Li2 147.1(8) 9 64_666 ?
Li2 Li2 Li2 123(3) 22_545 61_566 ?
Li1 Li2 Li2 40.57(18) 5_545 61_566 ?
O1 Li2 Li2 55.9(7) 22_545 61_566 ?
O1 Li2 Li2 99.6(4) 81 61_566 ?
O1 Li2 Li2 156.5(10) . 61_566 ?
O1 Li2 Li2 45.8(3) 84 61_566 ?
Li1 Li2 Li2 132.9(8) 9 61_566 ?
Li2 Li2 Li2 74.5(6) 64_666 61_566 ?
Li2 Li2 O1 51.0(9) 22_545 79_556 ?
Li1 Li2 O1 130.0(7) 5_545 79_556 ?
O1 Li2 O1 147.7(7) 22_545 79_556 ?
O1 Li2 O1 104.1(6) 81 79_556 ?
O1 Li2 O1 83.6(4) . 79_556 ?
O1 Li2 O1 76.8(4) 84 79_556 ?
Li1 Li2 O1 45.0(2) 9 79_556 ?
Li2 Li2 O1 150.9(8) 64_666 79_556 ?
Li2 Li2 O1 114.8(7) 61_566 79_556 ?
Li2 Li2 O1 33(2) 22_545 53_566 ?
Li1 Li2 O1 130.2(8) 5_545 53_566 ?
O1 Li2 O1 80.5(5) 22_545 53_566 ?
O1 Li2 O1 169.5(7) 81 53_566 ?
O1 Li2 O1 83.2(4) . 53_566 ?
O1 Li2 O1 99.2(5) 84 53_566 ?
Li1 Li2 O1 44.8(2) 9 53_566 ?
Li2 Li2 O1 140.8(9) 64_666 53_566 ?
Li2 Li2 O1 90.3(7) 61_566 53_566 ?
O1 Li2 O1 68.2(3) 79_556 53_566 ?
Li2 Li2 Ta1 96(2) 22_545 8 ?
Li1 Li2 Ta1 100.6(6) 5_545 8 ?
O1 Li2 Ta1 113.0(6) 22_545 8 ?
O1 Li2 Ta1 44.6(3) 81 8 ?
O1 Li2 Ta1 44.6(3) . 8 ?
O1 Li2 Ta1 125.0(5) 84 8 ?
Li1 Li2 Ta1 86.1(4) 9 8 ?
Li2 Li2 Ta1 68.7(6) 64_666 8 ?
Li2 Li2 Ta1 141.0(5) 61_566 8 ?
O1 Li2 Ta1 92.7(4) 79_556 8 ?
O1 Li2 Ta1 126.8(5) 53_566 8 ?
Li2 Li2 H1 55(6) 22_545 . ?
Li1 Li2 H1 137(6) 5_545 . ?
O1 Li2 H1 95(5) 22_545 . ?
O1 Li2 H1 94(6) 81 . ?
O1 Li2 H1 7(5) . . ?
O1 Li2 H1 163(6) 84 . ?
Li1 Li2 H1 51(6) 9 . ?
Li2 Li2 H1 96(6) 64_666 . ?
Li2 Li2 H1 150(5) 61_566 . ?
O1 Li2 H1 87(6) 79_556 . ?
O1 Li2 H1 79(6) 53_566 . ?
Ta1 Li2 H1 50(6) 8 . ?

loop_
_geom_bond_atom_site_label_1
_geom_bond_atom_site_label_2
_geom_bond_distance
_geom_bond_site_symmetry_2
_geom_bond_publ_flag
La1 O1 2.4991(18) 17 ?
La1 O1 2.4991(18) 14 ?
La1 O1 2.4991(18) 20 ?
La1 O1 2.4991(18) 13_545 ?
La1 O1 2.5961(16) . ?
La1 O1 2.5961(16) 22_545 ?
La1 O1 2.5961(16) 2 ?
La1 O1 2.5961(16) 21 ?
La1 Li2 2.991(14) 56 ?
La1 Li2 2.991(14) 81 ?
La1 Li2 2.991(14) 83_545 ?
La1 Li2 2.991(14) 53_566 ?
La1 H1 2.55(14) . ?
Zr1 O1 2.0523(16) 62 ?
Zr1 O1 2.0523(16) 14 ?
Zr1 O1 2.0523(16) 69 ?
Zr1 O1 2.0523(16) 21 ?
Zr1 O1 2.0523(16) 56 ?
Zr1 O1 2.0523(16) 8 ?
Zr1 Li2 2.924(15) 56 ?
Zr1 Li2 2.924(15) 8 ?
Zr1 Li2 2.924(15) 69 ?
Zr1 Li2 2.924(15) 21 ?
Zr1 Li2 2.924(15) 62 ?
Zr1 Li2 2.924(15) 14 ?
O1 Li2 1.868(14) 22_545 ?
O1 Li1 1.9259(16) 9 ?
O1 Ta1 2.0524(16) 8 ?
O1 Zr1 2.0524(16) 8 ?
O1 Li2 2.117(14) 89 ?
O1 Li2 2.155(14) . ?
O1 Li2 2.276(13) 91_455 ?
O1 La1 2.4992(18) 9 ?
O1 Li2 2.651(14) 53_566 ?
O1 Li2 2.668(13) 79_556 ?
O1 H1 0.72(14) . ?
Li1 Li2 1.641(13) 83_545 ?
Li1 Li2 1.641(13) 81 ?
Li1 Li2 1.641(13) 7_554 ?
Li1 Li2 1.641(13) 6_545 ?
Li1 O1 1.9260(16) 64_666 ?
Li1 O1 1.9260(16) 20 ?
Li1 O1 1.9260(16) 63_656 ?
Li1 O1 1.9260(16) 17 ?
Li1 Li2 2.319(13) 63_656 ?
Li1 Li2 2.319(13) 64_666 ?
Li1 Li2 2.319(13) 17 ?
Li1 Li2 2.319(13) 20 ?
Li2 Li2 0.70(2) 22_545 ?
Li2 Li1 1.641(13) 5_545 ?
Li2 O1 1.868(14) 22_545 ?
Li2 O1 2.117(14) 81 ?
Li2 O1 2.276(13) 84 ?
Li2 Li1 2.319(13) 9 ?
Li2 Li2 2.49(2) 64_666 ?
Li2 Li2 2.49(2) 61_566 ?
Li2 O1 2.651(13) 79_556 ?
Li2 O1 2.668(13) 53_566 ?
Li2 Ta1 2.924(15) 8 ?
Li2 H1 1.47(14) . ?
